data_7109493
loop_
_publ_author_name
'Larissa Bergmann'
'Jana Friedrichs'
'Mathias Mydlak'
'Thomas Baumann'
'Martin Nieger'
'Stefan Brase'

_publ_section_title
;
 Outstanding luminescence from neutral copper(I) complexes with
 pyridyl-tetrazolate and phosphine ligands
;
_journal_name_full Chem.Commun.
_journal_page_first 6501
_journal_paper_doi 10.1039/c3cc42280a
_journal_volume 49
_journal_year 2013
_chemical_formula_moiety 'C45 H36 Cu N5 O P2'
_chemical_formula_sum 'C45 H36 Cu N5 O P2'
_chemical_formula_weight 788.27
_chemical_name_systematic
;
?
;
_space_group_IT_number 14
_symmetry_cell_setting monoclinic
_symmetry_space_group_name_Hall '-P 2yn'
_symmetry_space_group_name_H-M 'P 1 21/n 1'
_atom_sites_solution_hydrogens geom
_atom_sites_solution_primary direct
_atom_sites_solution_secondary difmap
_audit_creation_method SHELXL-97
_cell_angle_alpha 90.00
_cell_angle_beta 94.184(5)
_cell_angle_gamma 90.00
_cell_formula_units_Z 4
_cell_length_a 10.0720(6)
_cell_length_b 20.3844(18)
_cell_length_c 17.9511(18)
_cell_measurement_reflns_used 333
_cell_measurement_temperature 123(2)
_cell_measurement_theta_max 25
_cell_measurement_theta_min 1
_cell_volume 3675.7(5)
_computing_cell_refinement EVALCCD
_computing_data_collection Collect
_computing_data_reduction EVALCCD
_computing_molecular_graphics XP
_computing_publication_material 'SHELXL-97 (Sheldrick, 1997)'
_computing_structure_refinement 'SHELXL-97 (Sheldrick, 1997)'
_computing_structure_solution 'SHELXS-97 (Sheldrick, 1990)'
_diffrn_ambient_temperature 123(2)
_diffrn_measured_fraction_theta_full 0.996
_diffrn_measured_fraction_theta_max 0.996
_diffrn_measurement_device_type 'Bruker-Nonius KappaCCD'
_diffrn_measurement_method 'rotation in phi and omega, 1 deg.'
_diffrn_radiation_monochromator graphite
_diffrn_radiation_source 'fine-focus sealed tube'
_diffrn_radiation_type MoK\a
_diffrn_radiation_wavelength 0.71073
_diffrn_reflns_av_R_equivalents 0.0259
_diffrn_reflns_av_sigmaI/netI 0.0238
_diffrn_reflns_limit_h_max 12
_diffrn_reflns_limit_h_min -13
_diffrn_reflns_limit_k_max 26
_diffrn_reflns_limit_k_min -26
_diffrn_reflns_limit_l_max 23
_diffrn_reflns_limit_l_min -20
_diffrn_reflns_number 28344
_diffrn_reflns_theta_full 27.48
_diffrn_reflns_theta_max 27.48
_diffrn_reflns_theta_min 3.01
_exptl_absorpt_coefficient_mu 0.726
_exptl_absorpt_correction_T_max 0.9281
_exptl_absorpt_correction_T_min 0.7120
_exptl_absorpt_correction_type multi-scan
_exptl_absorpt_process_details 'SADABS (Sheldrick, 2008)'
_exptl_crystal_colour yellow
_exptl_crystal_density_diffrn 1.424
_exptl_crystal_density_meas ?
_exptl_crystal_density_method 'not measured'
_exptl_crystal_description plates
_exptl_crystal_F_000 1632
_exptl_crystal_size_max 0.50
_exptl_crystal_size_mid 0.20
_exptl_crystal_size_min 0.10
_refine_diff_density_max 0.359
_refine_diff_density_min -0.435
_refine_diff_density_rms 0.051
_refine_ls_extinction_method none
_refine_ls_goodness_of_fit_ref 1.035
_refine_ls_hydrogen_treatment constr
_refine_ls_matrix_type full
_refine_ls_number_parameters 489
_refine_ls_number_reflns 8393
_refine_ls_number_restraints 0
_refine_ls_restrained_S_all 1.035
_refine_ls_R_factor_all 0.0334
_refine_ls_R_factor_gt 0.0270
_refine_ls_shift/su_max 0.002
_refine_ls_shift/su_mean 0.000
_refine_ls_structure_factor_coef Fsqd
_refine_ls_weighting_details 'calc w=1/[\s^2^(Fo^2^)+(0.0274P)^2^+2.5146P] where P=(Fo^2^+2Fc^2^)/3'
_refine_ls_weighting_scheme calc
_refine_ls_wR_factor_gt 0.0661
_refine_ls_wR_factor_ref 0.0696
_reflns_number_gt 7407
_reflns_number_total 8393
_reflns_threshold_expression >2sigma(I)
_cod_data_source_file c3cc42280a.txt
_cod_data_source_block sb529_hy_compound_3a
_cod_depositor_comments
;
The following automatic conversions were performed:

'_exptl_crystal_density_meas' value 'none' was changed to '?' - the
value is perceived as not measured.

Automatic conversion script
Id: cif_fix_values 3008 2015-01-20 13:52:24Z robertas 
;
_cod_original_sg_symbol_H-M 'P 21/n'
_cod_database_code 7109493

loop_
_symmetry_equiv_pos_as_xyz
'x, y, z'
'-x+1/2, y+1/2, -z+1/2'
'-x, -y, -z'
'x-1/2, -y-1/2, z-1/2'

loop_
_atom_site_label
_atom_site_type_symbol
_atom_site_fract_x
_atom_site_fract_y
_atom_site_fract_z
_atom_site_U_iso_or_equiv
_atom_site_adp_type
_atom_site_occupancy
_atom_site_symmetry_multiplicity
_atom_site_calc_flag
_atom_site_refinement_flags
Cu1 Cu 0.631503(16) 0.237492(8) 0.534867(9) 0.01433(5) Uani 1 1 d .
P1 P 0.63651(4) 0.314160(17) 0.62528(2) 0.01445(8) Uani 1 1 d .
P2 P 0.77528(3) 0.154178(17) 0.553164(19) 0.01297(7) Uani 1 1 d .
N1 N 0.59704(12) 0.28088(6) 0.43411(7) 0.0163(2) Uani 1 1 d .
N2 N 0.64437(13) 0.32821(6) 0.39168(7) 0.0204(3) Uani 1 1 d .
N3 N 0.55399(14) 0.34102(6) 0.33624(7) 0.0242(3) Uani 1 1 d .
N4 N 0.44593(14) 0.30257(6) 0.34176(7) 0.0228(3) Uani 1 1 d .
C5 C 0.47577(14) 0.26671(7) 0.40257(8) 0.0159(3) Uani 1 1 d .
C6 C 0.39495(14) 0.21648(7) 0.43516(8) 0.0151(3) Uani 1 1 d .
C7 C 0.27586(14) 0.19322(8) 0.40125(8) 0.0199(3) Uani 1 1 d .
H7 H 0.2389 0.2121 0.3560 0.024 Uiso 1 1 calc R
C8 C 0.21234(15) 0.14230(8) 0.43438(9) 0.0221(3) Uani 1 1 d .
H8 H 0.1310 0.1254 0.4121 0.027 Uiso 1 1 calc R
C9 C 0.26831(15) 0.11585(7) 0.50065(9) 0.0203(3) Uani 1 1 d .
H9 H 0.2275 0.0798 0.5236 0.024 Uiso 1 1 calc R
C10 C 0.38465(14) 0.14297(7) 0.53252(8) 0.0175(3) Uani 1 1 d .
H10 H 0.4216 0.1256 0.5786 0.021 Uiso 1 1 calc R
N11 N 0.44757(11) 0.19261(6) 0.50135(6) 0.0150(2) Uani 1 1 d .
C12 C 0.57190(14) 0.28682(7) 0.71297(8) 0.0156(3) Uani 1 1 d .
C13 C 0.48278(15) 0.32292(7) 0.75299(8) 0.0194(3) Uani 1 1 d .
H13 H 0.4663 0.3677 0.7410 0.023 Uiso 1 1 calc R
C14 C 0.41834(15) 0.29371(8) 0.81013(9) 0.0218(3) Uani 1 1 d .
H14 H 0.3600 0.3190 0.8380 0.026 Uiso 1 1 calc R
C15 C 0.43840(15) 0.22790(7) 0.82691(8) 0.0200(3) Uani 1 1 d .
H15 H 0.3906 0.2082 0.8648 0.024 Uiso 1 1 calc R
C16 C 0.52742(14) 0.19007(7) 0.78924(8) 0.0161(3) Uani 1 1 d .
C17 C 0.59386(13) 0.22159(7) 0.73427(8) 0.0147(3) Uani 1 1 d .
O18 O 0.68720(9) 0.18961(5) 0.69527(5) 0.01474(19) Uani 1 1 d .
C19 C 0.67551(13) 0.12266(7) 0.68836(8) 0.0138(3) Uani 1 1 d .
C20 C 0.61588(13) 0.08537(7) 0.74143(8) 0.0154(3) Uani 1 1 d .
C21 C 0.61842(15) 0.01752(7) 0.73168(8) 0.0194(3) Uani 1 1 d .
H21 H 0.5831 -0.0101 0.7680 0.023 Uiso 1 1 calc R
C22 C 0.67137(16) -0.01052(7) 0.67008(9) 0.0221(3) Uani 1 1 d .
H22 H 0.6729 -0.0569 0.6650 0.027 Uiso 1 1 calc R
C23 C 0.72232(14) 0.02872(7) 0.61559(8) 0.0183(3) Uani 1 1 d .
H23 H 0.7547 0.0092 0.5724 0.022 Uiso 1 1 calc R
C24 C 0.72596(13) 0.09668(7) 0.62425(8) 0.0146(3) Uani 1 1 d .
C25 C 0.55246(14) 0.11756(7) 0.80672(8) 0.0172(3) Uani 1 1 d .
C26 C 0.41952(16) 0.08336(8) 0.81909(11) 0.0287(4) Uani 1 1 d .
H26A H 0.3608 0.0858 0.7732 0.043 Uiso 1 1 calc R
H26B H 0.3770 0.1052 0.8597 0.043 Uiso 1 1 calc R
H26C H 0.4362 0.0373 0.8322 0.043 Uiso 1 1 calc R
C27 C 0.64711(19) 0.11115(9) 0.87748(9) 0.0300(4) Uani 1 1 d .
H27A H 0.6638 0.0646 0.8883 0.045 Uiso 1 1 calc R
H27B H 0.6064 0.1316 0.9197 0.045 Uiso 1 1 calc R
H27C H 0.7315 0.1331 0.8696 0.045 Uiso 1 1 calc R
C28 C 0.80637(14) 0.34303(7) 0.64712(8) 0.0167(3) Uani 1 1 d .
C29 C 0.88711(15) 0.32001(7) 0.70778(8) 0.0198(3) Uani 1 1 d .
H29 H 0.8527 0.2895 0.7415 0.024 Uiso 1 1 calc R
C30 C 1.01779(16) 0.34153(8) 0.71916(9) 0.0252(3) Uani 1 1 d .
H30 H 1.0721 0.3261 0.7610 0.030 Uiso 1 1 calc R
C31 C 1.06957(16) 0.38526(8) 0.66990(10) 0.0274(4) Uani 1 1 d .
H31 H 1.1586 0.4003 0.6783 0.033 Uiso 1 1 calc R
C32 C 0.99108(16) 0.40695(8) 0.60831(10) 0.0265(3) Uani 1 1 d .
H32 H 1.0270 0.4363 0.5739 0.032 Uiso 1 1 calc R
C33 C 0.85999(16) 0.38603(7) 0.59662(9) 0.0219(3) Uani 1 1 d .
H33 H 0.8066 0.4010 0.5542 0.026 Uiso 1 1 calc R
C34 C 0.54534(14) 0.39038(7) 0.60824(8) 0.0175(3) Uani 1 1 d .
C35 C 0.57824(16) 0.44769(7) 0.64790(9) 0.0235(3) Uani 1 1 d .
H35 H 0.6540 0.4483 0.6827 0.028 Uiso 1 1 calc R
C36 C 0.50154(17) 0.50366(8) 0.63712(10) 0.0273(3) Uani 1 1 d .
H36 H 0.5245 0.5424 0.6645 0.033 Uiso 1 1 calc R
C37 C 0.39117(17) 0.50296(8) 0.58632(10) 0.0283(4) Uani 1 1 d .
H37 H 0.3382 0.5413 0.5789 0.034 Uiso 1 1 calc R
C38 C 0.35806(17) 0.44661(9) 0.54648(10) 0.0291(4) Uani 1 1 d .
H38 H 0.2824 0.4463 0.5116 0.035 Uiso 1 1 calc R
C39 C 0.43501(15) 0.39033(8) 0.55715(9) 0.0220(3) Uani 1 1 d .
H39 H 0.4121 0.3518 0.5294 0.026 Uiso 1 1 calc R
C40 C 0.94373(13) 0.17938(7) 0.58366(8) 0.0150(3) Uani 1 1 d .
C41 C 0.99963(15) 0.22945(7) 0.54279(8) 0.0189(3) Uani 1 1 d .
H41 H 0.9514 0.2467 0.4997 0.023 Uiso 1 1 calc R
C42 C 1.12439(16) 0.25405(8) 0.56441(9) 0.0229(3) Uani 1 1 d .
H42 H 1.1622 0.2875 0.5358 0.027 Uiso 1 1 calc R
C43 C 1.19448(15) 0.22984(8) 0.62799(9) 0.0243(3) Uani 1 1 d .
H43 H 1.2801 0.2468 0.6430 0.029 Uiso 1 1 calc R
C44 C 1.13951(15) 0.18100(8) 0.66933(9) 0.0234(3) Uani 1 1 d .
H44 H 1.1874 0.1647 0.7130 0.028 Uiso 1 1 calc R
C45 C 1.01437(14) 0.15550(8) 0.64750(8) 0.0191(3) Uani 1 1 d .
H45 H 0.9773 0.1218 0.6761 0.023 Uiso 1 1 calc R
C46 C 0.79413(14) 0.10027(7) 0.47307(8) 0.0148(3) Uani 1 1 d .
C47 C 0.91244(14) 0.06843(7) 0.46048(8) 0.0191(3) Uani 1 1 d .
H47 H 0.9876 0.0734 0.4952 0.023 Uiso 1 1 calc R
C48 C 0.92193(15) 0.02942(8) 0.39766(9) 0.0230(3) Uani 1 1 d .
H48 H 1.0038 0.0084 0.3894 0.028 Uiso 1 1 calc R
C49 C 0.81324(16) 0.02092(8) 0.34707(8) 0.0227(3) Uani 1 1 d .
H49 H 0.8201 -0.0057 0.3041 0.027 Uiso 1 1 calc R
C50 C 0.69451(16) 0.05156(8) 0.35952(9) 0.0253(3) Uani 1 1 d .
H50 H 0.6189 0.0453 0.3254 0.030 Uiso 1 1 calc R
C51 C 0.68513(15) 0.09144(8) 0.42158(9) 0.0225(3) Uani 1 1 d .
H51 H 0.6035 0.1130 0.4291 0.027 Uiso 1 1 calc R

loop_
_atom_site_aniso_label
_atom_site_aniso_U_11
_atom_site_aniso_U_22
_atom_site_aniso_U_33
_atom_site_aniso_U_23
_atom_site_aniso_U_13
_atom_site_aniso_U_12
Cu1 0.01345(9) 0.01408(9) 0.01512(9) -0.00017(6) -0.00120(6) 0.00044(6)
P1 0.01520(17) 0.01213(16) 0.01579(17) -0.00061(13) -0.00039(13) -0.00021(13)
P2 0.01139(16) 0.01365(16) 0.01382(16) -0.00031(13) 0.00053(12) 0.00031(12)
N1 0.0161(6) 0.0153(6) 0.0178(6) 0.0010(5) 0.0037(5) -0.0005(5)
N2 0.0250(6) 0.0160(6) 0.0208(6) 0.0015(5) 0.0069(5) 0.0000(5)
N3 0.0341(7) 0.0185(6) 0.0202(6) 0.0027(5) 0.0035(5) 0.0002(5)
N4 0.0300(7) 0.0190(6) 0.0187(6) 0.0029(5) -0.0018(5) 0.0013(5)
C5 0.0184(7) 0.0147(6) 0.0144(6) -0.0017(5) 0.0007(5) 0.0023(5)
C6 0.0145(6) 0.0148(6) 0.0162(6) -0.0028(5) 0.0014(5) 0.0027(5)
C7 0.0180(7) 0.0241(7) 0.0173(7) -0.0030(6) -0.0018(5) 0.0019(6)
C8 0.0154(7) 0.0255(8) 0.0252(8) -0.0075(6) 0.0001(6) -0.0030(6)
C9 0.0181(7) 0.0181(7) 0.0252(7) -0.0037(6) 0.0052(6) -0.0031(6)
C10 0.0162(7) 0.0172(7) 0.0194(7) 0.0007(5) 0.0036(5) 0.0007(5)
N11 0.0138(5) 0.0152(6) 0.0161(6) -0.0009(4) 0.0012(4) 0.0010(4)
C12 0.0149(6) 0.0161(6) 0.0156(6) -0.0017(5) -0.0007(5) -0.0018(5)
C13 0.0209(7) 0.0157(7) 0.0217(7) -0.0033(6) 0.0009(6) 0.0011(5)
C14 0.0211(7) 0.0220(7) 0.0229(7) -0.0062(6) 0.0051(6) 0.0025(6)
C15 0.0199(7) 0.0220(7) 0.0185(7) -0.0032(6) 0.0053(6) -0.0017(6)
C16 0.0154(6) 0.0169(7) 0.0160(6) -0.0015(5) 0.0003(5) -0.0018(5)
C17 0.0126(6) 0.0167(7) 0.0147(6) -0.0040(5) 0.0001(5) 0.0001(5)
O18 0.0145(5) 0.0121(5) 0.0179(5) -0.0010(4) 0.0036(4) -0.0006(4)
C19 0.0117(6) 0.0126(6) 0.0167(6) 0.0007(5) -0.0010(5) 0.0003(5)
C20 0.0122(6) 0.0174(7) 0.0165(6) 0.0006(5) 0.0005(5) 0.0006(5)
C21 0.0202(7) 0.0175(7) 0.0207(7) 0.0034(6) 0.0036(6) -0.0018(6)
C22 0.0248(8) 0.0136(7) 0.0285(8) 0.0001(6) 0.0054(6) -0.0002(6)
C23 0.0186(7) 0.0166(7) 0.0201(7) -0.0019(5) 0.0040(5) 0.0009(5)
C24 0.0110(6) 0.0160(7) 0.0165(6) 0.0013(5) 0.0001(5) 0.0007(5)
C25 0.0179(7) 0.0174(7) 0.0167(7) 0.0015(5) 0.0042(5) 0.0000(5)
C26 0.0244(8) 0.0196(8) 0.0444(10) 0.0015(7) 0.0172(7) -0.0012(6)
C27 0.0401(10) 0.0300(9) 0.0188(8) 0.0002(6) -0.0051(7) 0.0075(7)
C28 0.0167(7) 0.0135(6) 0.0199(7) -0.0044(5) 0.0019(5) -0.0008(5)
C29 0.0194(7) 0.0189(7) 0.0213(7) -0.0028(6) 0.0014(6) 0.0000(6)
C30 0.0199(7) 0.0266(8) 0.0283(8) -0.0073(7) -0.0028(6) 0.0013(6)
C31 0.0182(7) 0.0251(8) 0.0395(9) -0.0136(7) 0.0068(7) -0.0051(6)
C32 0.0260(8) 0.0199(7) 0.0351(9) -0.0042(7) 0.0122(7) -0.0056(6)
C33 0.0238(7) 0.0180(7) 0.0243(8) 0.0002(6) 0.0038(6) -0.0010(6)
C34 0.0179(7) 0.0145(6) 0.0200(7) 0.0012(5) 0.0017(5) 0.0012(5)
C35 0.0238(8) 0.0171(7) 0.0288(8) -0.0021(6) -0.0038(6) 0.0005(6)
C36 0.0305(9) 0.0160(7) 0.0355(9) -0.0029(6) 0.0027(7) 0.0022(6)
C37 0.0296(9) 0.0213(8) 0.0342(9) 0.0040(7) 0.0034(7) 0.0096(7)
C38 0.0255(8) 0.0307(9) 0.0300(9) -0.0013(7) -0.0048(7) 0.0088(7)
C39 0.0219(7) 0.0210(7) 0.0226(7) -0.0034(6) -0.0014(6) 0.0023(6)
C40 0.0126(6) 0.0158(6) 0.0167(6) -0.0037(5) 0.0020(5) 0.0004(5)
C41 0.0195(7) 0.0177(7) 0.0195(7) -0.0012(5) 0.0026(5) -0.0004(6)
C42 0.0201(7) 0.0202(7) 0.0292(8) -0.0057(6) 0.0076(6) -0.0046(6)
C43 0.0142(7) 0.0285(8) 0.0304(8) -0.0140(7) 0.0031(6) -0.0033(6)
C44 0.0166(7) 0.0321(9) 0.0209(7) -0.0065(6) -0.0025(6) 0.0029(6)
C45 0.0156(7) 0.0227(7) 0.0190(7) -0.0005(6) 0.0015(5) 0.0017(6)
C46 0.0149(6) 0.0154(6) 0.0142(6) -0.0002(5) 0.0012(5) -0.0012(5)
C47 0.0135(6) 0.0212(7) 0.0223(7) -0.0024(6) 0.0003(5) 0.0002(5)
C48 0.0167(7) 0.0242(8) 0.0284(8) -0.0071(6) 0.0036(6) 0.0024(6)
C49 0.0267(8) 0.0223(8) 0.0191(7) -0.0055(6) 0.0031(6) -0.0018(6)
C50 0.0209(7) 0.0318(9) 0.0220(7) -0.0071(6) -0.0054(6) 0.0011(6)
C51 0.0163(7) 0.0287(8) 0.0220(7) -0.0050(6) -0.0016(6) 0.0046(6)

loop_
_atom_type_symbol
_atom_type_description
_atom_type_scat_dispersion_real
_atom_type_scat_dispersion_imag
_atom_type_scat_source
C C 0.0033 0.0016 'International Tables Vol C Tables 4.2.6.8 and 6.1.1.4'
H H 0.0000 0.0000 'International Tables Vol C Tables 4.2.6.8 and 6.1.1.4'
N N 0.0061 0.0033 'International Tables Vol C Tables 4.2.6.8 and 6.1.1.4'
O O 0.0106 0.0060 'International Tables Vol C Tables 4.2.6.8 and 6.1.1.4'
P P 0.1023 0.0942 'International Tables Vol C Tables 4.2.6.8 and 6.1.1.4'
Cu Cu 0.3201 1.2651 'International Tables Vol C Tables 4.2.6.8 and 6.1.1.4'

loop_
_geom_angle_atom_site_label_1
_geom_angle_atom_site_label_2
_geom_angle_atom_site_label_3
_geom_angle
N1 Cu1 N11 81.08(5)
N1 Cu1 P2 122.01(4)
N11 Cu1 P2 104.91(3)
N1 Cu1 P1 109.56(4)
N11 Cu1 P1 118.60(3)
P2 Cu1 P1 116.125(15)
C34 P1 C28 102.39(7)
C34 P1 C12 101.39(7)
C28 P1 C12 107.42(6)
C34 P1 Cu1 119.16(5)
C28 P1 Cu1 110.50(5)
C12 P1 Cu1 114.67(5)
C40 P2 C24 105.43(6)
C40 P2 C46 104.96(6)
C24 P2 C46 102.27(6)
C40 P2 Cu1 114.13(5)
C24 P2 Cu1 112.50(5)
C46 P2 Cu1 116.29(5)
N2 N1 C5 105.46(12)
N2 N1 Cu1 141.25(10)
C5 N1 Cu1 112.06(9)
N3 N2 N1 108.41(12)
N2 N3 N4 110.10(12)
C5 N4 N3 104.13(12)
N4 C5 N1 111.89(13)
N4 C5 C6 128.06(13)
N1 C5 C6 120.05(12)
N11 C6 C7 122.13(13)
N11 C6 C5 114.20(12)
C7 C6 C5 123.65(13)
C8 C7 C6 118.80(14)
C8 C7 H7 120.6
C6 C7 H7 120.6
C7 C8 C9 119.38(14)
C7 C8 H8 120.3
C9 C8 H8 120.3
C10 C9 C8 118.61(14)
C10 C9 H9 120.7
C8 C9 H9 120.7
N11 C10 C9 122.88(14)
N11 C10 H10 118.6
C9 C10 H10 118.6
C10 N11 C6 118.10(12)
C10 N11 Cu1 129.81(10)
C6 N11 Cu1 111.88(9)
C17 C12 C13 117.05(13)
C17 C12 P1 117.74(10)
C13 C12 P1 124.21(11)
C14 C13 C12 120.41(14)
C14 C13 H13 119.8
C12 C13 H13 119.8
C15 C14 C13 120.48(14)
C15 C14 H14 119.8
C13 C14 H14 119.8
C14 C15 C16 121.22(14)
C14 C15 H15 119.4
C16 C15 H15 119.4
C17 C16 C15 116.67(13)
C17 C16 C25 120.81(13)
C15 C16 C25 122.52(13)
O18 C17 C16 121.63(13)
O18 C17 C12 114.32(12)
C16 C17 C12 124.04(13)
C19 O18 C17 117.31(11)
O18 C19 C20 121.32(12)
O18 C19 C24 114.65(12)
C20 C19 C24 124.02(13)
C19 C20 C21 116.35(13)
C19 C20 C25 121.23(13)
C21 C20 C25 122.43(13)
C22 C21 C20 121.39(14)
C22 C21 H21 119.3
C20 C21 H21 119.3
C21 C22 C23 120.49(14)
C21 C22 H22 119.8
C23 C22 H22 119.8
C22 C23 C24 120.09(14)
C22 C23 H23 120.0
C24 C23 H23 120.0
C23 C24 C19 117.43(13)
C23 C24 P2 124.45(11)
C19 C24 P2 117.78(10)
C20 C25 C16 109.32(11)
C20 C25 C27 109.24(12)
C16 C25 C27 109.58(12)
C20 C25 C26 109.48(12)
C16 C25 C26 109.59(12)
C27 C25 C26 109.62(13)
C25 C26 H26A 109.5
C25 C26 H26B 109.5
H26A C26 H26B 109.5
C25 C26 H26C 109.5
H26A C26 H26C 109.5
H26B C26 H26C 109.5
C25 C27 H27A 109.5
C25 C27 H27B 109.5
H27A C27 H27B 109.5
C25 C27 H27C 109.5
H27A C27 H27C 109.5
H27B C27 H27C 109.5
C29 C28 C33 119.17(14)
C29 C28 P1 122.99(11)
C33 C28 P1 117.62(11)
C30 C29 C28 120.14(15)
C30 C29 H29 119.9
C28 C29 H29 119.9
C31 C30 C29 120.45(15)
C31 C30 H30 119.8
C29 C30 H30 119.8
C32 C31 C30 119.75(15)
C32 C31 H31 120.1
C30 C31 H31 120.1
C31 C32 C33 120.26(15)
C31 C32 H32 119.9
C33 C32 H32 119.9
C32 C33 C28 120.18(15)
C32 C33 H33 119.9
C28 C33 H33 119.9
C39 C34 C35 119.11(14)
C39 C34 P1 118.71(11)
C35 C34 P1 122.08(11)
C36 C35 C34 120.64(15)
C36 C35 H35 119.7
C34 C35 H35 119.7
C35 C36 C37 119.77(15)
C35 C36 H36 120.1
C37 C36 H36 120.1
C38 C37 C36 120.08(15)
C38 C37 H37 120.0
C36 C37 H37 120.0
C37 C38 C39 120.27(15)
C37 C38 H38 119.9
C39 C38 H38 119.9
C34 C39 C38 120.12(14)
C34 C39 H39 119.9
C38 C39 H39 119.9
C45 C40 C41 119.06(13)
C45 C40 P2 123.97(11)
C41 C40 P2 116.78(11)
C42 C41 C40 120.66(14)
C42 C41 H41 119.7
C40 C41 H41 119.7
C41 C42 C43 119.95(15)
C41 C42 H42 120.0
C43 C42 H42 120.0
C44 C43 C42 119.88(14)
C44 C43 H43 120.1
C42 C43 H43 120.1
C43 C44 C45 120.50(15)
C43 C44 H44 119.7
C45 C44 H44 119.7
C40 C45 C44 119.92(14)
C40 C45 H45 120.0
C44 C45 H45 120.0
C47 C46 C51 118.35(13)
C47 C46 P2 123.19(11)
C51 C46 P2 118.45(11)
C48 C47 C46 120.66(13)
C48 C47 H47 119.7
C46 C47 H47 119.7
C49 C48 C47 120.50(14)
C49 C48 H48 119.8
C47 C48 H48 119.8
C48 C49 C50 119.39(14)
C48 C49 H49 120.3
C50 C49 H49 120.3
C49 C50 C51 120.33(14)
C49 C50 H50 119.8
C51 C50 H50 119.8
C50 C51 C46 120.75(14)
C50 C51 H51 119.6
C46 C51 H51 119.6

loop_
_geom_bond_atom_site_label_1
_geom_bond_atom_site_label_2
_geom_bond_distance
Cu1 N1 2.0206(12)
Cu1 N11 2.1138(12)
Cu1 P2 2.2405(4)
Cu1 P1 2.2510(4)
P1 C34 1.8192(15)
P1 C28 1.8245(15)
P1 C12 1.8334(15)
P2 C40 1.8184(14)
P2 C24 1.8279(14)
P2 C46 1.8305(14)
N1 N2 1.3383(17)
N1 C5 1.3397(18)
N2 N3 1.3249(18)
N3 N4 1.3507(19)
N4 C5 1.3300(19)
C5 C6 1.457(2)
C6 N11 1.3555(18)
C6 C7 1.3884(19)
C7 C8 1.377(2)
C7 H7 0.9500
C8 C9 1.388(2)
C8 H8 0.9500
C9 C10 1.381(2)
C9 H9 0.9500
C10 N11 1.3381(18)
C10 H10 0.9500
C12 C17 1.397(2)
C12 C13 1.399(2)
C13 C14 1.387(2)
C13 H13 0.9500
C14 C15 1.386(2)
C14 H14 0.9500
C15 C16 1.394(2)
C15 H15 0.9500
C16 C17 1.389(2)
C16 C25 1.528(2)
C17 O18 1.3766(17)
O18 C19 1.3746(16)
C19 C20 1.3891(19)
C19 C24 1.3959(19)
C20 C21 1.395(2)
C20 C25 1.5237(19)
C21 C22 1.386(2)
C21 H21 0.9500
C22 C23 1.390(2)
C22 H22 0.9500
C23 C24 1.394(2)
C23 H23 0.9500
C25 C27 1.537(2)
C25 C26 1.540(2)
C26 H26A 0.9800
C26 H26B 0.9800
C26 H26C 0.9800
C27 H27A 0.9800
C27 H27B 0.9800
C27 H27C 0.9800
C28 C29 1.392(2)
C28 C33 1.398(2)
C29 C30 1.388(2)
C29 H29 0.9500
C30 C31 1.384(2)
C30 H30 0.9500
C31 C32 1.384(3)
C31 H31 0.9500
C32 C33 1.389(2)
C32 H32 0.9500
C33 H33 0.9500
C34 C39 1.388(2)
C34 C35 1.395(2)
C35 C36 1.384(2)
C35 H35 0.9500
C36 C37 1.386(2)
C36 H36 0.9500
C37 C38 1.381(2)
C37 H37 0.9500
C38 C39 1.390(2)
C38 H38 0.9500
C39 H39 0.9500
C40 C45 1.392(2)
C40 C41 1.399(2)
C41 C42 1.382(2)
C41 H41 0.9500
C42 C43 1.388(2)
C42 H42 0.9500
C43 C44 1.382(2)
C43 H43 0.9500
C44 C45 1.393(2)
C44 H44 0.9500
C45 H45 0.9500
C46 C47 1.390(2)
C46 C51 1.3943(19)
C47 C48 1.389(2)
C47 H47 0.9500
C48 C49 1.381(2)
C48 H48 0.9500
C49 C50 1.382(2)
C49 H49 0.9500
C50 C51 1.388(2)
C50 H50 0.9500
C51 H51 0.9500

loop_
_geom_hbond_atom_site_label_D
_geom_hbond_atom_site_label_H
_geom_hbond_atom_site_label_A
_geom_hbond_distance_DH
_geom_hbond_distance_HA
_geom_hbond_distance_DA
_geom_hbond_angle_DHA
_geom_hbond_site_symmetry_A
C27 H27C N4 0.98 2.61 3.584(2) 175.8 4_666
C36 H36 N3 0.95 2.50 3.256(2) 136.2 3_666

loop_
_geom_torsion_atom_site_label_1
_geom_torsion_atom_site_label_2
_geom_torsion_atom_site_label_3
_geom_torsion_atom_site_label_4
_geom_torsion
N1 Cu1 P1 C34 26.07(7)
N11 Cu1 P1 C34 -64.29(7)
P2 Cu1 P1 C34 169.28(6)
N1 Cu1 P1 C28 -92.02(6)
N11 Cu1 P1 C28 177.62(6)
P2 Cu1 P1 C28 51.19(5)
N1 Cu1 P1 C12 146.41(6)
N11 Cu1 P1 C12 56.05(6)
P2 Cu1 P1 C12 -70.38(5)
N1 Cu1 P2 C40 91.83(7)
N11 Cu1 P2 C40 -179.48(6)
P1 Cu1 P2 C40 -46.44(5)
N1 Cu1 P2 C24 -148.09(6)
N11 Cu1 P2 C24 -59.40(6)
P1 Cu1 P2 C24 73.63(5)
N1 Cu1 P2 C46 -30.63(7)
N11 Cu1 P2 C46 58.06(6)
P1 Cu1 P2 C46 -168.91(5)
N11 Cu1 N1 N2 171.91(16)
P2 Cu1 N1 N2 -86.03(16)
P1 Cu1 N1 N2 54.62(16)
N11 Cu1 N1 C5 7.17(10)
P2 Cu1 N1 C5 109.24(9)
P1 Cu1 N1 C5 -110.12(9)
C5 N1 N2 N3 -0.65(15)
Cu1 N1 N2 N3 -165.99(12)
N1 N2 N3 N4 0.34(16)
N2 N3 N4 C5 0.12(16)
N3 N4 C5 N1 -0.55(16)
N3 N4 C5 C6 -179.82(14)
N2 N1 C5 N4 0.76(16)
Cu1 N1 C5 N4 170.91(10)
N2 N1 C5 C6 -179.90(12)
Cu1 N1 C5 C6 -9.74(16)
N4 C5 C6 N11 -174.26(14)
N1 C5 C6 N11 6.52(19)
N4 C5 C6 C7 7.4(2)
N1 C5 C6 C7 -171.86(13)
N11 C6 C7 C8 -2.9(2)
C5 C6 C7 C8 175.34(14)
C6 C7 C8 C9 0.3(2)
C7 C8 C9 C10 1.9(2)
C8 C9 C10 N11 -1.7(2)
C9 C10 N11 C6 -0.8(2)
C9 C10 N11 Cu1 -175.20(11)
C7 C6 N11 C10 3.2(2)
C5 C6 N11 C10 -175.24(12)
C7 C6 N11 Cu1 178.51(11)
C5 C6 N11 Cu1 0.11(14)
N1 Cu1 N11 C10 170.75(13)
P2 Cu1 N11 C10 49.85(13)
P1 Cu1 N11 C10 -81.77(12)
N1 Cu1 N11 C6 -3.91(9)
P2 Cu1 N11 C6 -124.80(9)
P1 Cu1 N11 C6 103.57(9)
C34 P1 C12 C17 164.23(11)
C28 P1 C12 C17 -88.75(12)
Cu1 P1 C12 C17 34.48(12)
C34 P1 C12 C13 -3.95(14)
C28 P1 C12 C13 103.06(13)
Cu1 P1 C12 C13 -133.70(11)
C17 C12 C13 C14 -1.2(2)
P1 C12 C13 C14 167.05(11)
C12 C13 C14 C15 -1.9(2)
C13 C14 C15 C16 2.7(2)
C14 C15 C16 C17 -0.3(2)
C14 C15 C16 C25 179.60(13)
C15 C16 C17 O18 177.82(12)
C25 C16 C17 O18 -2.0(2)
C15 C16 C17 C12 -3.1(2)
C25 C16 C17 C12 177.08(13)
C13 C12 C17 O18 -177.03(12)
P1 C12 C17 O18 13.93(16)
C13 C12 C17 C16 3.8(2)
P1 C12 C17 C16 -165.25(11)
C16 C17 O18 C19 26.32(18)
C12 C17 O18 C19 -152.88(12)
C17 O18 C19 C20 -27.42(18)
C17 O18 C19 C24 151.67(12)
O18 C19 C20 C21 -175.34(12)
C24 C19 C20 C21 5.7(2)
O18 C19 C20 C25 4.2(2)
C24 C19 C20 C25 -174.77(13)
C19 C20 C21 C22 -3.3(2)
C25 C20 C21 C22 177.09(14)
C20 C21 C22 C23 -0.7(2)
C21 C22 C23 C24 2.9(2)
C22 C23 C24 C19 -0.8(2)
C22 C23 C24 P2 -173.88(11)
O18 C19 C24 C23 177.29(12)
C20 C19 C24 C23 -3.6(2)
O18 C19 C24 P2 -9.15(16)
C20 C19 C24 P2 169.92(11)
C40 P2 C24 C23 -103.10(13)
C46 P2 C24 C23 6.41(13)
Cu1 P2 C24 C23 131.91(11)
C40 P2 C24 C19 83.83(11)
C46 P2 C24 C19 -166.65(11)
Cu1 P2 C24 C19 -41.16(12)
C19 C20 C25 C16 17.79(18)
C21 C20 C25 C16 -162.66(13)
C19 C20 C25 C27 -102.11(15)
C21 C20 C25 C27 77.44(17)
C19 C20 C25 C26 137.84(14)
C21 C20 C25 C26 -42.61(18)
C17 C16 C25 C20 -18.81(18)
C15 C16 C25 C20 161.34(13)
C17 C16 C25 C27 100.88(16)
C15 C16 C25 C27 -78.97(17)
C17 C16 C25 C26 -138.80(14)
C15 C16 C25 C26 41.35(19)
C34 P1 C28 C29 133.26(12)
C12 P1 C28 C29 26.95(14)
Cu1 P1 C28 C29 -98.81(12)
C34 P1 C28 C33 -52.24(13)
C12 P1 C28 C33 -158.56(11)
Cu1 P1 C28 C33 75.69(12)
C33 C28 C29 C30 2.3(2)
P1 C28 C29 C30 176.73(11)
C28 C29 C30 C31 -0.9(2)
C29 C30 C31 C32 -0.9(2)
C30 C31 C32 C33 1.3(2)
C31 C32 C33 C28 0.2(2)
C29 C28 C33 C32 -1.9(2)
P1 C28 C33 C32 -176.66(12)
C28 P1 C34 C39 148.70(12)
C12 P1 C34 C39 -100.38(13)
Cu1 P1 C34 C39 26.48(14)
C28 P1 C34 C35 -35.04(15)
C12 P1 C34 C35 75.88(14)
Cu1 P1 C34 C35 -157.25(11)
C39 C34 C35 C36 0.6(2)
P1 C34 C35 C36 -175.69(13)
C34 C35 C36 C37 -0.2(3)
C35 C36 C37 C38 -0.1(3)
C36 C37 C38 C39 0.1(3)
C35 C34 C39 C38 -0.6(2)
P1 C34 C39 C38 175.76(13)
C37 C38 C39 C34 0.3(3)
C24 P2 C40 C45 1.91(14)
C46 P2 C40 C45 -105.66(13)
Cu1 P2 C40 C45 125.87(11)
C24 P2 C40 C41 -173.06(11)
C46 P2 C40 C41 79.37(12)
Cu1 P2 C40 C41 -49.09(12)
C45 C40 C41 C42 1.3(2)
P2 C40 C41 C42 176.55(11)
C40 C41 C42 C43 -1.1(2)
C41 C42 C43 C44 0.3(2)
C42 C43 C44 C45 0.4(2)
C41 C40 C45 C44 -0.7(2)
P2 C40 C45 C44 -175.55(11)
C43 C44 C45 C40 -0.1(2)
C40 P2 C46 C47 21.44(14)
C24 P2 C46 C47 -88.44(13)
Cu1 P2 C46 C47 148.59(11)
C40 P2 C46 C51 -157.60(12)
C24 P2 C46 C51 92.52(13)
Cu1 P2 C46 C51 -30.45(13)
C51 C46 C47 C48 0.7(2)
P2 C46 C47 C48 -178.32(12)
C46 C47 C48 C49 -0.8(2)
C47 C48 C49 C50 -0.1(2)
C48 C49 C50 C51 1.1(3)
C49 C50 C51 C46 -1.2(3)
C47 C46 C51 C50 0.3(2)
P2 C46 C51 C50 179.40(13)
